data_7135209
loop_
_publ_author_name
'Rezazgui, David'
'Schulz, Ji&#x159;&#xed;'
'&#x160;t&#x11b;pni&#x10d;ka, Petr'

_publ_section_title
;
 Practical synthesis of ferrocenyldiarylstibines and bismuthines.
;
_journal_issue 94
_journal_name_full 'Chemical communications (Cambridge, England)'
_journal_page_first 18705
_journal_page_last 18708
_journal_paper_doi 10.1039/d5cc05762k
_journal_volume 61
_journal_year 2025
_chemical_formula_moiety 'C24 H23 Fe Sb'
_chemical_formula_sum 'C24 H23 Fe Sb'
_chemical_formula_weight 489.02
_space_group_crystal_system monoclinic
_space_group_IT_number 14
_space_group_name_Hall '-P 2yn'
_space_group_name_H-M_alt 'P 1 21/n 1'
_atom_sites_solution_hydrogens geom
_atom_sites_solution_primary 'Intrinsic Phasing'
_audit_creation_method
;FinalCif 2024.9-1 by Daniel Kratzert, Freiburg 2025, 
https://dkratzert.de/finalcif.html
;
_audit_update_record
;
2025-09-25 deposited with the CCDC.	2025-10-23 downloaded from the CCDC.
;
_cell_angle_alpha 90
_cell_angle_beta 106.904(2)
_cell_angle_gamma 90
_cell_formula_units_Z 4
_cell_length_a 13.5485(7)
_cell_length_b 8.7852(4)
_cell_length_c 17.4796(7)
_cell_measurement_reflns_used 9888
_cell_measurement_temperature 120(2)
_cell_measurement_theta_max 24.9877
_cell_measurement_theta_min 2.6189
_cell_measurement_wavelength 0.71073
_cell_volume 1990.64(16)
_computing_cell_refinement 'SAINT V8.41 (Bruker AXS LLC)'
_computing_data_reduction 'SAINT V8.41 (Bruker AXS LLC)'
_computing_molecular_graphics 'shelXle (C.B. Huebschle, rev 1503)'
_computing_structure_refinement 'SHELXL-2019/2 (Sheldrick, 2019)'
_computing_structure_solution 'SHELXT 2018/2 (Sheldrick, 2018)'
_diffrn_ambient_temperature 120(2)
_diffrn_detector_area_resol_mean 7.391
_diffrn_measured_fraction_theta_full 0.999
_diffrn_measured_fraction_theta_max 0.999
_diffrn_measurement_device 'KAPPA diffractometer'
_diffrn_measurement_device_type 'Bruker D8 QUEST'
_diffrn_measurement_method '\w and \f scans'
_diffrn_radiation_monochromator 'multilayer mirror'
_diffrn_radiation_type MoK\a
_diffrn_radiation_wavelength 0.71073
_diffrn_reflns_av_R_equivalents 0.0671
_diffrn_reflns_av_unetI/netI 0.0357
_diffrn_reflns_Laue_measured_fraction_full 0.999
_diffrn_reflns_Laue_measured_fraction_max 0.999
_diffrn_reflns_limit_h_max 16
_diffrn_reflns_limit_h_min -16
_diffrn_reflns_limit_k_max 10
_diffrn_reflns_limit_k_min -10
_diffrn_reflns_limit_l_max 20
_diffrn_reflns_limit_l_min -20
_diffrn_reflns_number 30998
_diffrn_reflns_point_group_measured_fraction_full 0.999
_diffrn_reflns_point_group_measured_fraction_max 0.999
_diffrn_reflns_theta_full 25.046
_diffrn_reflns_theta_max 25.046
_diffrn_reflns_theta_min 2.25
_diffrn_source 'microfocus sealed tube'
_diffrn_source_current 1.0
_diffrn_source_target Mo
_diffrn_source_type 'INCOATEC I\mS'
_diffrn_source_voltage 50.0
_exptl_absorpt_coefficient_mu 2.09
_exptl_absorpt_correction_T_max 0.841
_exptl_absorpt_correction_T_min 0.643
_exptl_absorpt_correction_type multi-scan
_exptl_absorpt_process_details
;Krause, L., Herbst-Irmer, R., Sheldrick, G. M., Stalke, D. (2015).
"Comparison of silver and molybdenum microfocus X-ray sources for single-crystal
 structure determination"
J. Appl. Cryst. 48, 3-10.
doi:10.1107/S1600576714022985
;
_exptl_crystal_colour 'translucent pale yellow'
_exptl_crystal_density_diffrn 1.632
_exptl_crystal_description block
_exptl_crystal_F_000 976
_exptl_crystal_size_max 0.232
_exptl_crystal_size_mid 0.165
_exptl_crystal_size_min 0.086
_refine_diff_density_max 2.997
_refine_diff_density_min -1.393
_refine_diff_density_rms 0.267
_refine_ls_extinction_method none
_refine_ls_goodness_of_fit_ref 1.259
_refine_ls_hydrogen_treatment constr
_refine_ls_matrix_type full
_refine_ls_number_parameters 237
_refine_ls_number_reflns 3524
_refine_ls_number_restraints 0
_refine_ls_restrained_S_all 1.259
_refine_ls_R_factor_all 0.0701
_refine_ls_R_factor_gt 0.0680
_refine_ls_shift/su_max 0.001
_refine_ls_shift/su_mean 0.000
_refine_ls_structure_factor_coef Fsqd
_refine_ls_weighting_details 'w=1/[\s^2^(Fo^2^)+(0.0671P)^2^+29.3594P] where P=(Fo^2^+2Fc^2^)/3'
_refine_ls_weighting_scheme calc
_refine_ls_wR_factor_gt 0.1917
_refine_ls_wR_factor_ref 0.1929
_reflns_Friedel_coverage 0.000
_reflns_number_gt 3325
_reflns_number_total 3524
_reflns_threshold_expression 'I > 2\s(I)'
_cod_data_source_file d5cc05762k3.cif
_cod_data_source_block 7
_cod_depositor_comments
;
The following automatic conversions were performed:

data item '_exptl_absorpt_correction_type' value 'Multi-Scan' was
changed to 'multi-scan' in accordance with the
/home/data/users/saulius/crontab/automatic-downloads/current/RSC/lib/dictionaries/cif_core.dic
dictionary named 'cif_core.dic' version 2.4.2 last updated on
2011-04-26.

Automatic conversion script
Id: cif_fix_values 8170 2020-07-09 18:12:32Z antanas 
;
_cod_original_sg_symbol_H-M 'P 21/n'
_cod_database_code 7135209
_shelx_shelxl_version_number 2019/3
_shelx_space_group_comment
;
The symmetry employed for this shelxl refinement is uniquely defined
by the following loop, which should always be used as a source of
symmetry information in preference to the above space-group names.
They are only intended as comments.
;
_shelx_estimated_absorpt_t_min 0.643
_shelx_estimated_absorpt_t_max 0.841
_computing_bruker_data_scaling 'SADABS-2016/2 - Bruker AXS area detector scaling and absorption correction'
_geom_details
; All esds (except the esd in the dihedral angle between two l.s. planes)
 are estimated using the full covariance matrix.  The cell esds are taken
 into account individually in the estimation of esds in distances, angles
 and torsion angles; correlations between esds in cell parameters are only
 used when they are defined by crystal symmetry.  An approximate (isotropic)
 treatment of cell esds is used for estimating esds involving l.s. planes.
;

loop_
_space_group_symop_operation_xyz
'x, y, z'
'-x+1/2, y+1/2, -z+1/2'
'-x, -y, -z'
'x-1/2, -y-1/2, z-1/2'

loop_
_atom_site_label
_atom_site_type_symbol
_atom_site_fract_x
_atom_site_fract_y
_atom_site_fract_z
_atom_site_U_iso_or_equiv
_atom_site_adp_type
_atom_site_occupancy
_atom_site_site_symmetry_order
_atom_site_calc_flag
_atom_site_refinement_flags_posn
_atom_site_refinement_flags_adp
_atom_site_refinement_flags_occupancy
_atom_site_disorder_assembly
_atom_site_disorder_group
Sb1 Sb 0.50623(5) 0.74884(6) 0.86744(4) 0.0251(2) Uani 1 1 d . . . . .
Fe1 Fe 0.57151(9) 0.35609(13) 0.81544(7) 0.0212(3) Uani 1 1 d . . . . .
C1 C 0.4814(7) 0.5097(10) 0.8547(5) 0.0248(18) Uani 1 1 d . . . . .
C2 C 0.5302(6) 0.4013(11) 0.9157(5) 0.0249(18) Uani 1 1 d . . . . .
H2 H 0.576825 0.424545 0.966472 0.030 Uiso 1 1 calc R U . . .
C3 C 0.4964(8) 0.2530(10) 0.8866(6) 0.032(2) Uani 1 1 d . . . . .
H3 H 0.515290 0.160417 0.915191 0.039 Uiso 1 1 calc R U . . .
C4 C 0.4297(7) 0.2673(10) 0.8079(6) 0.029(2) Uani 1 1 d . . . . .
H4 H 0.396590 0.185962 0.774313 0.035 Uiso 1 1 calc R U . . .
C5 C 0.4207(6) 0.4254(10) 0.7876(5) 0.0233(18) Uani 1 1 d . . . . .
H5 H 0.381161 0.467237 0.738002 0.028 Uiso 1 1 calc R U . . .
C6 C 0.6320(8) 0.4091(12) 0.7245(6) 0.034(2) Uani 1 1 d . . . . .
H6 H 0.600368 0.470812 0.679423 0.040 Uiso 1 1 calc R U . . .
C7 C 0.6987(8) 0.4614(11) 0.7989(6) 0.032(2) Uani 1 1 d . . . . .
H7 H 0.720178 0.563421 0.811992 0.039 Uiso 1 1 calc R U . . .
C8 C 0.7268(7) 0.3337(11) 0.8494(6) 0.030(2) Uani 1 1 d . . . . .
H8 H 0.769560 0.335157 0.903200 0.036 Uiso 1 1 calc R U . . .
C9 C 0.6806(8) 0.2036(11) 0.8067(6) 0.034(2) Uani 1 1 d . . . . .
H9 H 0.688047 0.102159 0.826317 0.041 Uiso 1 1 calc R U . . .
C10 C 0.6212(8) 0.2499(11) 0.7295(7) 0.037(2) Uani 1 1 d . . . . .
H10 H 0.581200 0.185537 0.688448 0.044 Uiso 1 1 calc R U . . .
C11 C 0.3658(7) 0.7947(10) 0.8963(5) 0.0245(18) Uani 1 1 d . . . . .
C12 C 0.2829(7) 0.6948(10) 0.8814(5) 0.0267(19) Uani 1 1 d . . . . .
H12 H 0.286393 0.601896 0.854531 0.032 Uiso 1 1 calc R U . . .
C13 C 0.1959(7) 0.7254(10) 0.9041(6) 0.0265(19) Uani 1 1 d . . . . .
H13 H 0.141387 0.653199 0.892726 0.032 Uiso 1 1 calc R U . . .
C14 C 0.1860(7) 0.8606(10) 0.9435(5) 0.0244(18) Uani 1 1 d . . . . .
C15 C 0.2698(7) 0.9606(10) 0.9604(5) 0.0278(19) Uani 1 1 d . . . . .
H15 H 0.267285 1.052077 0.988696 0.033 Uiso 1 1 calc R U . . .
C16 C 0.3560(7) 0.9284(10) 0.9365(5) 0.028(2) Uani 1 1 d . . . . .
H16 H 0.410889 1.000109 0.947859 0.034 Uiso 1 1 calc R U . . .
C17 C 0.0923(8) 0.8974(11) 0.9681(6) 0.034(2) Uani 1 1 d . . . . .
H17A H 0.068652 1.000221 0.950014 0.051 Uiso 1 1 calc R U . . .
H17B H 0.108968 0.892220 1.026492 0.051 Uiso 1 1 calc R U . . .
H17C H 0.037717 0.823882 0.944023 0.051 Uiso 1 1 calc R U . . .
C18 C 0.4494(7) 0.7946(10) 0.7416(5) 0.0246(18) Uani 1 1 d . . . . .
C19 C 0.3446(7) 0.7972(10) 0.7005(5) 0.0256(19) Uani 1 1 d . . . . .
H19 H 0.295569 0.785375 0.729387 0.031 Uiso 1 1 calc R U . . .
C20 C 0.3107(7) 0.8167(10) 0.6187(6) 0.0275(19) Uani 1 1 d . . . . .
H20 H 0.238744 0.817416 0.592049 0.033 Uiso 1 1 calc R U . . .
C21 C 0.3802(8) 0.8352(9) 0.5747(5) 0.028(2) Uani 1 1 d . . . . .
C22 C 0.4855(8) 0.8355(10) 0.6155(6) 0.030(2) Uani 1 1 d . . . . .
H22 H 0.534458 0.849270 0.586663 0.036 Uiso 1 1 calc R U . . .
C23 C 0.5192(7) 0.8158(10) 0.6978(6) 0.028(2) Uani 1 1 d . . . . .
H23 H 0.591069 0.816751 0.724639 0.034 Uiso 1 1 calc R U . . .
C24 C 0.3437(9) 0.8535(12) 0.4850(6) 0.038(2) Uani 1 1 d . . . . .
H24A H 0.392799 0.916934 0.467719 0.057 Uiso 1 1 calc R U . . .
H24B H 0.275691 0.902237 0.469343 0.057 Uiso 1 1 calc R U . . .
H24C H 0.338905 0.753240 0.459577 0.057 Uiso 1 1 calc R U . . .

loop_
_atom_site_aniso_label
_atom_site_aniso_U_11
_atom_site_aniso_U_22
_atom_site_aniso_U_33
_atom_site_aniso_U_23
_atom_site_aniso_U_13
_atom_site_aniso_U_12
Sb1 0.0245(4) 0.0215(4) 0.0284(4) -0.0037(2) 0.0062(3) 0.0000(2)
Fe1 0.0223(6) 0.0149(6) 0.0267(6) 0.0006(5) 0.0079(5) 0.0013(5)
C1 0.019(4) 0.024(4) 0.033(5) -0.001(4) 0.009(4) 0.000(3)
C2 0.020(4) 0.034(5) 0.020(4) 0.003(4) 0.004(3) 0.000(4)
C3 0.035(5) 0.021(5) 0.043(6) 0.008(4) 0.016(5) -0.001(4)
C4 0.028(5) 0.022(5) 0.036(5) 0.000(4) 0.008(4) -0.003(4)
C5 0.019(4) 0.025(4) 0.028(4) 0.003(3) 0.009(3) 0.010(3)
C6 0.034(5) 0.039(5) 0.034(5) 0.002(4) 0.020(4) -0.003(4)
C7 0.035(5) 0.024(5) 0.041(5) -0.003(4) 0.017(4) -0.003(4)
C8 0.027(5) 0.029(5) 0.033(5) -0.003(4) 0.009(4) 0.001(4)
C9 0.040(6) 0.020(4) 0.047(6) 0.003(4) 0.021(5) 0.008(4)
C10 0.037(6) 0.032(5) 0.046(6) -0.012(4) 0.019(5) -0.004(4)
C11 0.026(5) 0.022(4) 0.027(4) -0.003(4) 0.009(4) -0.001(4)
C12 0.034(5) 0.016(4) 0.030(5) -0.004(4) 0.009(4) -0.003(4)
C13 0.025(5) 0.020(4) 0.033(5) 0.004(4) 0.007(4) -0.002(4)
C14 0.022(4) 0.020(4) 0.034(5) 0.004(4) 0.011(4) 0.004(3)
C15 0.035(5) 0.014(4) 0.035(5) -0.003(4) 0.012(4) 0.001(4)
C16 0.037(5) 0.016(4) 0.033(5) 0.000(4) 0.010(4) -0.003(4)
C17 0.040(6) 0.028(5) 0.039(5) 0.004(4) 0.021(4) 0.007(4)
C18 0.029(5) 0.013(4) 0.033(5) -0.003(3) 0.011(4) 0.002(3)
C19 0.027(5) 0.018(4) 0.036(5) 0.001(4) 0.014(4) 0.001(4)
C20 0.026(5) 0.019(4) 0.036(5) 0.002(4) 0.006(4) 0.003(4)
C21 0.041(5) 0.009(4) 0.033(5) 0.005(3) 0.010(4) 0.003(4)
C22 0.043(6) 0.015(4) 0.038(5) 0.004(4) 0.021(4) 0.005(4)
C23 0.031(5) 0.016(4) 0.039(5) -0.004(4) 0.011(4) -0.002(4)
C24 0.048(6) 0.033(5) 0.034(5) 0.010(4) 0.011(5) 0.000(5)

loop_
_atom_type_symbol
_atom_type_description
_atom_type_scat_dispersion_real
_atom_type_scat_dispersion_imag
_atom_type_scat_source
C C 0.0033 0.0016 'International Tables Vol C Tables 4.2.6.8 and 6.1.1.4'
H H 0.0000 0.0000 'International Tables Vol C Tables 4.2.6.8 and 6.1.1.4'
Fe Fe 0.3463 0.8444 'International Tables Vol C Tables 4.2.6.8 and 6.1.1.4'
Sb Sb -0.5866 1.5461 'International Tables Vol C Tables 4.2.6.8 and 6.1.1.4'

loop_
_geom_angle_atom_site_label_1
_geom_angle_atom_site_label_2
_geom_angle_atom_site_label_3
_geom_angle
_geom_angle_site_symmetry_1
_geom_angle_site_symmetry_3
_geom_angle_publ_flag
C1 Sb1 C11 94.9(3) . . ?
C1 Sb1 C18 94.5(3) . . ?
C11 Sb1 C18 97.3(3) . . ?
C8 Fe1 C2 106.9(4) . . ?
C8 Fe1 C9 40.6(4) . . ?
C2 Fe1 C9 125.7(4) . . ?
C8 Fe1 C3 116.1(4) . . ?
C2 Fe1 C3 41.1(4) . . ?
C9 Fe1 C3 104.9(4) . . ?
C8 Fe1 C10 68.6(4) . . ?
C2 Fe1 C10 163.4(4) . . ?
C9 Fe1 C10 40.6(4) . . ?
C3 Fe1 C10 125.3(4) . . ?
C8 Fe1 C6 68.4(4) . . ?
C2 Fe1 C6 154.4(4) . . ?
C9 Fe1 C6 68.1(4) . . ?
C3 Fe1 C6 164.3(4) . . ?
C10 Fe1 C6 40.4(4) . . ?
C8 Fe1 C4 149.4(4) . . ?
C2 Fe1 C4 68.9(4) . . ?
C9 Fe1 C4 115.7(4) . . ?
C3 Fe1 C4 40.6(4) . . ?
C10 Fe1 C4 106.4(4) . . ?
C6 Fe1 C4 128.3(4) . . ?
C8 Fe1 C7 40.5(4) . . ?
C2 Fe1 C7 119.2(4) . . ?
C9 Fe1 C7 68.1(4) . . ?
C3 Fe1 C7 151.4(4) . . ?
C10 Fe1 C7 68.4(4) . . ?
C6 Fe1 C7 40.8(4) . . ?
C4 Fe1 C7 167.8(4) . . ?
C8 Fe1 C5 168.0(4) . . ?
C2 Fe1 C5 69.0(3) . . ?
C9 Fe1 C5 150.9(4) . . ?
C3 Fe1 C5 68.7(4) . . ?
C10 Fe1 C5 118.7(4) . . ?
C6 Fe1 C5 110.2(4) . . ?
C4 Fe1 C5 40.9(4) . . ?
C7 Fe1 C5 130.8(4) . . ?
C8 Fe1 C1 129.1(4) . . ?
C2 Fe1 C1 41.2(4) . . ?
C9 Fe1 C1 165.5(4) . . ?
C3 Fe1 C1 68.8(4) . . ?
C10 Fe1 C1 153.6(4) . . ?
C6 Fe1 C1 121.2(4) . . ?
C4 Fe1 C1 68.6(4) . . ?
C7 Fe1 C1 110.7(4) . . ?
C5 Fe1 C1 40.6(3) . . ?
C5 C1 C2 107.3(8) . . ?
C5 C1 Fe1 69.1(5) . . ?
C2 C1 Fe1 68.0(5) . . ?
C5 C1 Sb1 129.3(7) . . ?
C2 C1 Sb1 123.4(6) . . ?
Fe1 C1 Sb1 126.1(4) . . ?
C3 C2 C1 108.0(8) . . ?
C3 C2 Fe1 69.7(6) . . ?
C1 C2 Fe1 70.8(5) . . ?
C3 C2 H2 126.0 . . ?
C1 C2 H2 126.0 . . ?
Fe1 C2 H2 125.0 . . ?
C4 C3 C2 108.3(8) . . ?
C4 C3 Fe1 70.0(6) . . ?
C2 C3 Fe1 69.2(5) . . ?
C4 C3 H3 125.8 . . ?
C2 C3 H3 125.8 . . ?
Fe1 C3 H3 126.6 . . ?
C3 C4 C5 108.1(8) . . ?
C3 C4 Fe1 69.4(5) . . ?
C5 C4 Fe1 69.8(5) . . ?
C3 C4 H4 125.9 . . ?
C5 C4 H4 125.9 . . ?
Fe1 C4 H4 126.4 . . ?
C1 C5 C4 108.2(8) . . ?
C1 C5 Fe1 70.3(5) . . ?
C4 C5 Fe1 69.2(5) . . ?
C1 C5 H5 125.9 . . ?
C4 C5 H5 125.9 . . ?
Fe1 C5 H5 126.2 . . ?
C10 C6 C7 108.2(9) . . ?
C10 C6 Fe1 69.7(6) . . ?
C7 C6 Fe1 69.8(5) . . ?
C10 C6 H6 125.9 . . ?
C7 C6 H6 125.9 . . ?
Fe1 C6 H6 126.1 . . ?
C8 C7 C6 107.4(9) . . ?
C8 C7 Fe1 68.7(5) . . ?
C6 C7 Fe1 69.4(5) . . ?
C8 C7 H7 126.3 . . ?
C6 C7 H7 126.3 . . ?
Fe1 C7 H7 127.1 . . ?
C9 C8 C7 108.4(9) . . ?
C9 C8 Fe1 70.1(6) . . ?
C7 C8 Fe1 70.7(6) . . ?
C9 C8 H8 125.8 . . ?
C7 C8 H8 125.8 . . ?
Fe1 C8 H8 125.0 . . ?
C8 C9 C10 108.3(9) . . ?
C8 C9 Fe1 69.3(5) . . ?
C10 C9 Fe1 70.0(6) . . ?
C8 C9 H9 125.8 . . ?
C10 C9 H9 125.8 . . ?
Fe1 C9 H9 126.5 . . ?
C6 C10 C9 107.6(9) . . ?
C6 C10 Fe1 69.8(6) . . ?
C9 C10 Fe1 69.4(6) . . ?
C6 C10 H10 126.2 . . ?
C9 C10 H10 126.2 . . ?
Fe1 C10 H10 126.2 . . ?
C12 C11 C16 115.9(8) . . ?
C12 C11 Sb1 124.2(7) . . ?
C16 C11 Sb1 119.8(7) . . ?
C13 C12 C11 122.5(8) . . ?
C13 C12 H12 118.8 . . ?
C11 C12 H12 118.8 . . ?
C12 C13 C14 121.4(8) . . ?
C12 C13 H13 119.3 . . ?
C14 C13 H13 119.3 . . ?
C15 C14 C13 116.7(8) . . ?
C15 C14 C17 120.7(8) . . ?
C13 C14 C17 122.6(8) . . ?
C16 C15 C14 121.0(8) . . ?
C16 C15 H15 119.5 . . ?
C14 C15 H15 119.5 . . ?
C15 C16 C11 122.5(9) . . ?
C15 C16 H16 118.8 . . ?
C11 C16 H16 118.8 . . ?
C14 C17 H17A 109.5 . . ?
C14 C17 H17B 109.5 . . ?
H17A C17 H17B 109.5 . . ?
C14 C17 H17C 109.5 . . ?
H17A C17 H17C 109.5 . . ?
H17B C17 H17C 109.5 . . ?
C23 C18 C19 118.0(8) . . ?
C23 C18 Sb1 119.4(7) . . ?
C19 C18 Sb1 122.6(7) . . ?
C20 C19 C18 121.2(8) . . ?
C20 C19 H19 119.4 . . ?
C18 C19 H19 119.4 . . ?
C19 C20 C21 120.9(8) . . ?
C19 C20 H20 119.6 . . ?
C21 C20 H20 119.6 . . ?
C20 C21 C22 118.4(8) . . ?
C20 C21 C24 121.2(9) . . ?
C22 C21 C24 120.5(9) . . ?
C23 C22 C21 120.5(9) . . ?
C23 C22 H22 119.7 . . ?
C21 C22 H22 119.7 . . ?
C22 C23 C18 121.0(9) . . ?
C22 C23 H23 119.5 . . ?
C18 C23 H23 119.5 . . ?
C21 C24 H24A 109.5 . . ?
C21 C24 H24B 109.5 . . ?
H24A C24 H24B 109.5 . . ?
C21 C24 H24C 109.5 . . ?
H24A C24 H24C 109.5 . . ?
H24B C24 H24C 109.5 . . ?

loop_
_geom_bond_atom_site_label_1
_geom_bond_atom_site_label_2
_geom_bond_distance
_geom_bond_site_symmetry_2
_geom_bond_publ_flag
Sb1 C1 2.129(9) . ?
Sb1 C11 2.144(9) . ?
Sb1 C18 2.147(9) . ?
Fe1 C8 2.022(9) . ?
Fe1 C2 2.028(9) . ?
Fe1 C9 2.033(10) . ?
Fe1 C3 2.035(10) . ?
Fe1 C10 2.041(10) . ?
Fe1 C6 2.043(9) . ?
Fe1 C4 2.042(10) . ?
Fe1 C7 2.048(10) . ?
Fe1 C5 2.050(8) . ?
Fe1 C1 2.065(9) . ?
C1 C5 1.428(13) . ?
C1 C2 1.439(12) . ?
C2 C3 1.425(13) . ?
C2 H2 0.9500 . ?
C3 C4 1.416(14) . ?
C3 H3 0.9500 . ?
C4 C5 1.430(13) . ?
C4 H4 0.9500 . ?
C5 H5 0.9500 . ?
C6 C10 1.411(14) . ?
C6 C7 1.426(14) . ?
C6 H6 0.9500 . ?
C7 C8 1.410(14) . ?
C7 H7 0.9500 . ?
C8 C9 1.408(14) . ?
C8 H8 0.9500 . ?
C9 C10 1.415(16) . ?
C9 H9 0.9500 . ?
C10 H10 0.9500 . ?
C11 C12 1.389(13) . ?
C11 C16 1.395(13) . ?
C12 C13 1.374(14) . ?
C12 H12 0.9500 . ?
C13 C14 1.399(13) . ?
C13 H13 0.9500 . ?
C14 C15 1.397(13) . ?
C14 C17 1.490(12) . ?
C15 C16 1.380(13) . ?
C15 H15 0.9500 . ?
C16 H16 0.9500 . ?
C17 H17A 0.9800 . ?
C17 H17B 0.9800 . ?
C17 H17C 0.9800 . ?
C18 C23 1.391(13) . ?
C18 C19 1.393(13) . ?
C19 C20 1.380(13) . ?
C19 H19 0.9500 . ?
C20 C21 1.387(13) . ?
C20 H20 0.9500 . ?
C21 C22 1.397(14) . ?
C21 C24 1.511(13) . ?
C22 C23 1.387(13) . ?
C22 H22 0.9500 . ?
C23 H23 0.9500 . ?
C24 H24A 0.9800 . ?
C24 H24B 0.9800 . ?
C24 H24C 0.9800 . ?

loop_
_geom_torsion_atom_site_label_1
_geom_torsion_atom_site_label_2
_geom_torsion_atom_site_label_3
_geom_torsion_atom_site_label_4
_geom_torsion
_geom_torsion_site_symmetry_1
_geom_torsion_site_symmetry_2
_geom_torsion_site_symmetry_3
_geom_torsion_site_symmetry_4
_geom_torsion_publ_flag
C5 C1 C2 C3 -1.9(10) . . . . ?
Fe1 C1 C2 C3 -60.1(6) . . . . ?
Sb1 C1 C2 C3 -179.7(6) . . . . ?
C5 C1 C2 Fe1 58.2(6) . . . . ?
Sb1 C1 C2 Fe1 -119.6(6) . . . . ?
C1 C2 C3 C4 1.5(11) . . . . ?
Fe1 C2 C3 C4 -59.2(7) . . . . ?
C1 C2 C3 Fe1 60.8(6) . . . . ?
C2 C3 C4 C5 -0.6(11) . . . . ?
Fe1 C3 C4 C5 -59.3(7) . . . . ?
C2 C3 C4 Fe1 58.7(7) . . . . ?
C2 C1 C5 C4 1.6(10) . . . . ?
Fe1 C1 C5 C4 59.0(6) . . . . ?
Sb1 C1 C5 C4 179.2(6) . . . . ?
C2 C1 C5 Fe1 -57.5(6) . . . . ?
Sb1 C1 C5 Fe1 120.2(7) . . . . ?
C3 C4 C5 C1 -0.6(11) . . . . ?
Fe1 C4 C5 C1 -59.7(6) . . . . ?
C3 C4 C5 Fe1 59.0(7) . . . . ?
C10 C6 C7 C8 -1.0(11) . . . . ?
Fe1 C6 C7 C8 58.4(6) . . . . ?
C10 C6 C7 Fe1 -59.4(7) . . . . ?
C6 C7 C8 C9 1.4(11) . . . . ?
Fe1 C7 C8 C9 60.2(7) . . . . ?
C6 C7 C8 Fe1 -58.8(6) . . . . ?
C7 C8 C9 C10 -1.4(11) . . . . ?
Fe1 C8 C9 C10 59.3(7) . . . . ?
C7 C8 C9 Fe1 -60.6(7) . . . . ?
C7 C6 C10 C9 0.2(11) . . . . ?
Fe1 C6 C10 C9 -59.3(7) . . . . ?
C7 C6 C10 Fe1 59.4(7) . . . . ?
C8 C9 C10 C6 0.7(12) . . . . ?
Fe1 C9 C10 C6 59.6(7) . . . . ?
C8 C9 C10 Fe1 -58.8(7) . . . . ?
C16 C11 C12 C13 0.5(14) . . . . ?
Sb1 C11 C12 C13 177.0(7) . . . . ?
C11 C12 C13 C14 0.3(15) . . . . ?
C12 C13 C14 C15 -1.6(13) . . . . ?
C12 C13 C14 C17 179.4(9) . . . . ?
C13 C14 C15 C16 2.1(13) . . . . ?
C17 C14 C15 C16 -178.8(9) . . . . ?
C14 C15 C16 C11 -1.5(14) . . . . ?
C12 C11 C16 C15 0.1(14) . . . . ?
Sb1 C11 C16 C15 -176.5(7) . . . . ?
C23 C18 C19 C20 1.4(13) . . . . ?
Sb1 C18 C19 C20 -175.5(7) . . . . ?
C18 C19 C20 C21 -0.4(13) . . . . ?
C19 C20 C21 C22 -0.7(13) . . . . ?
C19 C20 C21 C24 178.8(9) . . . . ?
C20 C21 C22 C23 0.8(13) . . . . ?
C24 C21 C22 C23 -178.8(8) . . . . ?
C21 C22 C23 C18 0.3(13) . . . . ?
C19 C18 C23 C22 -1.4(13) . . . . ?
Sb1 C18 C23 C22 175.7(6) . . . . ?
